data_4084430
loop_
_publ_author_name
'Schmidt, Sebastian'
'Bar\'ath, Eszter'
'Prommnitz, Tanja'
'Rosendahl, Tobias'
'Rominger, Frank'
'Hofmann, Peter'

_publ_section_title
;
 Synthesis and Characterization of Crotyl Intermediates in Rh-Catalyzed
 Hydroformylation of 1,3-Butadiene
;
_journal_issue 21
_journal_name_full Organometallics
_journal_page_first 6018
_journal_paper_doi 10.1021/om500643t
_journal_volume 33
_journal_year 2014
_chemical_formula_sum 'C51 H45 Cl4 O6 P2 Rh'
_chemical_formula_weight 1060.52
_chemical_name_common (L3)Rh(crotyl)
_chemical_name_systematic
; 
 ? 
;
_space_group_crystal_system triclinic
_space_group_IT_number 2
_space_group_name_Hall '-P 1'
_space_group_name_H-M_alt 'P -1'
_symmetry_space_group_name_Hall '-P 1'
_symmetry_space_group_name_H-M 'P -1'
_atom_sites_solution_hydrogens geom
_audit_creation_method SHELXL-2014
_cell_angle_alpha 67.793(3)
_cell_angle_beta 80.861(3)
_cell_angle_gamma 84.410(3)
_cell_formula_units_Z 2
_cell_length_a 11.7727(14)
_cell_length_b 12.9970(16)
_cell_length_c 16.418(2)
_cell_measurement_reflns_used 6726
_cell_measurement_temperature 200(2)
_cell_measurement_theta_max 28.16
_cell_measurement_theta_min 2.28
_cell_volume 2294.3(5)
_computing_cell_refinement 'Bruker SMART'
_computing_data_collection 'Bruker SMART'
_computing_data_reduction 'Bruker SAINT'
_computing_molecular_graphics 'Bruker SHELXTL'
_computing_publication_material 'Bruker SHELXTL'
_computing_structure_refinement 'SHELXL-2014 (Sheldrick, 2014)'
_computing_structure_solution 'Bruker SHELXTL'
_diffrn_ambient_temperature 200(2)
_diffrn_measured_fraction_theta_full 0.997
_diffrn_measured_fraction_theta_max 0.986
_diffrn_measurement_device_type 'Bruker APEX'
_diffrn_measurement_method 'phi and omega scans'
_diffrn_radiation_type MoK\a
_diffrn_radiation_wavelength 0.71073
_diffrn_reflns_av_R_equivalents 0.0323
_diffrn_reflns_av_unetI/netI 0.0504
_diffrn_reflns_Laue_measured_fraction_full 0.997
_diffrn_reflns_Laue_measured_fraction_max 0.986
_diffrn_reflns_limit_h_max 15
_diffrn_reflns_limit_h_min -15
_diffrn_reflns_limit_k_max 17
_diffrn_reflns_limit_k_min -17
_diffrn_reflns_limit_l_max 21
_diffrn_reflns_limit_l_min -21
_diffrn_reflns_number 24216
_diffrn_reflns_point_group_measured_fraction_full 0.997
_diffrn_reflns_point_group_measured_fraction_max 0.986
_diffrn_reflns_theta_full 25.242
_diffrn_reflns_theta_max 28.384
_diffrn_reflns_theta_min 1.734
_diffrn_source 'sealed tube'
_exptl_absorpt_coefficient_mu 0.726
_exptl_absorpt_correction_T_max 0.9538
_exptl_absorpt_correction_T_min 0.6287
_exptl_absorpt_correction_type multi-scan
_exptl_absorpt_process_details
;
Sheldrick, G. M. (2008). <i>SADABS</i>. University of G\"ottingen,             Germany.
;
_exptl_crystal_colour yellow
_exptl_crystal_density_diffrn 1.535
_exptl_crystal_description polyhedron
_exptl_crystal_F_000 1084
_exptl_crystal_size_max 0.260
_exptl_crystal_size_mid 0.220
_exptl_crystal_size_min 0.120
_refine_diff_density_max 1.255
_refine_diff_density_min -1.156
_refine_diff_density_rms 0.119
_refine_ls_extinction_method none
_refine_ls_goodness_of_fit_ref 1.102
_refine_ls_hydrogen_treatment constr
_refine_ls_matrix_type full
_refine_ls_number_parameters 642
_refine_ls_number_reflns 11341
_refine_ls_number_restraints 144
_refine_ls_restrained_S_all 1.114
_refine_ls_R_factor_all 0.0913
_refine_ls_R_factor_gt 0.0735
_refine_ls_shift/su_max 0.001
_refine_ls_shift/su_mean 0.000
_refine_ls_structure_factor_coef Fsqd
_refine_ls_weighting_details 'w=1/[\s^2^(Fo^2^)+(0.0951P)^2^+4.3237P] where P=(Fo^2^+2Fc^2^)/3'
_refine_ls_weighting_scheme calc
_refine_ls_wR_factor_gt 0.1877
_refine_ls_wR_factor_ref 0.1987
_reflns_Friedel_coverage 0.000
_reflns_number_gt 9254
_reflns_number_total 11341
_reflns_threshold_expression 'I > 2\s(I)'
_cod_data_source_file om500643t_si_002.cif
_cod_data_source_block tro25
_cod_depositor_comments 'Adding full bibliography for 4084429--4084431.cif.'
_cod_database_code 4084430
_shelx_space_group_comment
; 
The symmetry employed for this shelxl refinement is uniquely defined 
by the following loop, which should always be used as a source of 
symmetry information in preference to the above space-group names. 
They are only intended as comments. 
;
_shelx_estimated_absorpt_t_min 0.834
_shelx_estimated_absorpt_t_max 0.918
_shelxl_version_number 2014-3

loop_
_space_group_symop_operation_xyz
'x, y, z'
'-x, -y, -z'

loop_
_atom_site_label
_atom_site_type_symbol
_atom_site_fract_x
_atom_site_fract_y
_atom_site_fract_z
_atom_site_U_iso_or_equiv
_atom_site_adp_type
_atom_site_occupancy
_atom_site_site_symmetry_order
_atom_site_calc_flag
_atom_site_refinement_flags_posn
_atom_site_refinement_flags_adp
_atom_site_refinement_flags_occupancy
_atom_site_disorder_assembly
_atom_site_disorder_group
Rh1 Rh 0.11608(3) 0.05094(3) 0.83538(2) 0.03523(12) Uani 1 1 d . . . . .
C22 C 0.2562(13) -0.0460(12) 0.9046(10) 0.063(4) Uani 0.645(14) 1 d D U P A 1
H22A H 0.2351 -0.1133 0.9574 0.076 Uiso 0.645(14) 1 calc R U P A 1
H22B H 0.3276 -0.0566 0.8672 0.076 Uiso 0.645(14) 1 calc R U P A 1
C23 C 0.2411(10) 0.0560(11) 0.9171(8) 0.060(3) Uani 0.645(14) 1 d D U P A 1
H23 H 0.3033 0.1107 0.8897 0.073 Uiso 0.645(14) 1 calc R U P A 1
C24 C 0.1368(14) 0.0911(11) 0.9510(8) 0.058(3) Uani 0.645(14) 1 d D U P A 1
H24 H 0.1062 0.0292 1.0062 0.070 Uiso 0.645(14) 1 calc R U P A 1
C25 C 0.1142(12) 0.1942(10) 0.9653(8) 0.080(4) Uani 0.645(14) 1 d D U P A 1
H25A H 0.0334 0.1994 0.9900 0.096 Uiso 0.645(14) 1 calc R U P A 1
H25B H 0.1639 0.1968 1.0070 0.096 Uiso 0.645(14) 1 calc R U P A 1
H25C H 0.1301 0.2566 0.9088 0.096 Uiso 0.645(14) 1 calc R U P A 1
C22B C 0.149(3) 0.135(2) 0.9249(19) 0.083(9) Uani 0.355(14) 1 d D U P A 2
H22C H 0.2039 0.1955 0.9000 0.099 Uiso 0.355(14) 1 calc R U P A 2
H22D H 0.0815 0.1494 0.9643 0.099 Uiso 0.355(14) 1 calc R U P A 2
C23B C 0.1951(19) 0.0256(18) 0.9497(12) 0.067(6) Uani 0.355(14) 1 d D U P A 2
H23B H 0.1649 -0.0313 1.0081 0.081 Uiso 0.355(14) 1 calc R U P A 2
C24B C 0.2753(19) -0.006(2) 0.8926(18) 0.063(6) Uani 0.355(14) 1 d D U P A 2
H24B H 0.3346 0.0515 0.8635 0.075 Uiso 0.355(14) 1 calc R U P A 2
C25B C 0.3277(17) -0.1147(17) 0.9114(12) 0.072(6) Uani 0.355(14) 1 d D U P A 2
H25D H 0.3820 -0.1159 0.8599 0.087 Uiso 0.355(14) 1 calc R U P A 2
H25E H 0.3690 -0.1343 0.9629 0.087 Uiso 0.355(14) 1 calc R U P A 2
H25F H 0.2682 -0.1684 0.9243 0.087 Uiso 0.355(14) 1 calc R U P A 2
P1 P -0.03487(10) 0.15739(10) 0.79273(7) 0.0335(2) Uani 1 1 d . . . . .
P2 P 0.15252(10) -0.02703(9) 0.73864(7) 0.0322(2) Uani 1 1 d . . . . .
O1 O -0.0142(3) 0.2773(3) 0.7138(2) 0.0387(7) Uani 1 1 d . . . . .
O2 O 0.2723(3) -0.0003(3) 0.6729(2) 0.0399(7) Uani 1 1 d . . . . .
O3 O -0.1322(3) 0.1284(3) 0.74605(19) 0.0346(7) Uani 1 1 d . . . . .
O4 O -0.1163(3) 0.1878(3) 0.8710(2) 0.0436(8) Uani 1 1 d . . . . .
O5 O 0.0673(3) -0.0101(3) 0.6658(2) 0.0361(7) Uani 1 1 d . . . . .
O6 O 0.1747(3) -0.1631(3) 0.7717(2) 0.0440(8) Uani 1 1 d . . . . .
C1 C 0.0799(4) 0.3360(4) 0.7147(3) 0.0394(10) Uani 1 1 d . . . . .
C2 C 0.0618(5) 0.4094(5) 0.7586(4) 0.0499(12) Uani 1 1 d . . . . .
H2 H -0.0118 0.4175 0.7894 0.060 Uiso 1 1 calc R U . . .
C3 C 0.1526(6) 0.4715(5) 0.7573(4) 0.0587(15) Uani 1 1 d . . . . .
H3 H 0.1417 0.5202 0.7891 0.070 Uiso 1 1 calc R U . . .
C4 C 0.2571(5) 0.4624(5) 0.7104(4) 0.0533(13) Uani 1 1 d . . . . .
H4 H 0.3185 0.5055 0.7092 0.064 Uiso 1 1 calc R U . . .
C5 C 0.5245(4) 0.2108(5) 0.6571(3) 0.0489(13) Uani 1 1 d . . . . .
H5 H 0.5841 0.2576 0.6528 0.059 Uiso 1 1 calc R U . . .
C6 C 0.5454(4) 0.0985(5) 0.6831(4) 0.0514(13) Uani 1 1 d . . . . .
H6 H 0.6200 0.0680 0.6961 0.062 Uiso 1 1 calc R U . . .
C7 C 0.4593(4) 0.0284(5) 0.6908(3) 0.0440(11) Uani 1 1 d . . . . .
H7 H 0.4743 -0.0497 0.7096 0.053 Uiso 1 1 calc R U . . .
C8 C 0.3514(4) 0.0741(4) 0.6706(3) 0.0385(10) Uani 1 1 d . . . . .
C9 C 0.2179(4) 0.2529(4) 0.6132(3) 0.0345(9) Uani 1 1 d . . . . .
H9 H 0.1551 0.2028 0.6197 0.041 Uiso 1 1 calc R U . . .
C10 C 0.3811(4) 0.3779(4) 0.6055(3) 0.0449(12) Uani 1 1 d . . . . .
H10 H 0.4441 0.4243 0.6055 0.054 Uiso 1 1 calc R U . . .
C11 C 0.3491(4) 0.4079(4) 0.5103(3) 0.0411(10) Uani 1 1 d . . . . .
H11 H 0.4189 0.3948 0.4714 0.049 Uiso 1 1 calc R U . . .
C12 C 0.2521(4) 0.3301(4) 0.5141(3) 0.0366(9) Uani 1 1 d . . . . .
H12 H 0.2831 0.2830 0.4789 0.044 Uiso 1 1 calc R U . . .
C13 C 0.1606(4) 0.4132(4) 0.4662(4) 0.0470(12) Uani 1 1 d . . . . .
H13 H 0.0823 0.3829 0.4779 0.056 Uiso 1 1 calc R U . . .
C14 C 0.2120(5) 0.4604(5) 0.3672(4) 0.0565(14) Uani 1 1 d . . . . .
H14A H 0.1521 0.5012 0.3294 0.068 Uiso 1 1 calc R U . . .
H14B H 0.2477 0.4003 0.3473 0.068 Uiso 1 1 calc R U . . .
C15 C 0.3036(5) 0.5400(5) 0.3641(4) 0.0582(15) Uani 1 1 d . . . . .
H15A H 0.2845 0.6178 0.3267 0.070 Uiso 1 1 calc R U . . .
H15B H 0.3812 0.5180 0.3410 0.070 Uiso 1 1 calc R U . . .
C16 C 0.2970(5) 0.5258(5) 0.4629(4) 0.0509(13) Uani 1 1 d . . . . .
H16 H 0.3307 0.5869 0.4731 0.061 Uiso 1 1 calc R U . . .
C17 C 0.1653(5) 0.5160(4) 0.4901(4) 0.0502(12) Uani 1 1 d . . . . .
H17A H 0.1416 0.5011 0.5540 0.060 Uiso 1 1 calc R U . . .
H17B H 0.1209 0.5813 0.4537 0.060 Uiso 1 1 calc R U . . .
C18 C 0.1854(4) 0.3238(4) 0.6682(3) 0.0387(10) Uani 1 1 d . . . . .
C19 C 0.2744(4) 0.3911(4) 0.6646(3) 0.0437(11) Uani 1 1 d . . . . .
C20 C 0.3275(4) 0.1879(4) 0.6434(3) 0.0355(9) Uani 1 1 d . . . . .
C21 C 0.4162(4) 0.2567(4) 0.6369(3) 0.0409(11) Uani 1 1 d . . . . .
C31 C -0.2094(4) 0.0459(4) 0.7996(3) 0.0364(10) Uani 1 1 d . . . . .
C32 C -0.1939(4) -0.0570(5) 0.7928(4) 0.0466(12) Uani 1 1 d . . . . .
H32 H -0.1288 -0.0739 0.7571 0.056 Uiso 1 1 calc R U . . .
C33 C -0.2759(5) -0.1354(5) 0.8397(4) 0.0604(16) Uani 1 1 d . . . . .
H33 H -0.2675 -0.2068 0.8357 0.072 Uiso 1 1 calc R U . . .
C34 C -0.3699(5) -0.1102(6) 0.8920(4) 0.0653(18) Uani 1 1 d . . . . .
H34 H -0.4262 -0.1639 0.9236 0.078 Uiso 1 1 calc R U . . .
C35 C -0.3811(5) -0.0082(6) 0.8979(4) 0.0579(15) Uani 1 1 d . . . . .
H35 H -0.4454 0.0080 0.9348 0.069 Uiso 1 1 calc R U . . .
C36 C -0.3016(4) 0.0733(5) 0.8519(3) 0.0439(11) Uani 1 1 d . . . . .
C41 C -0.2263(5) 0.2381(5) 0.8648(3) 0.0490(12) Uani 1 1 d . . . . .
C42 C -0.2430(6) 0.3390(6) 0.8774(4) 0.0640(16) Uani 1 1 d . . . . .
H42 H -0.1800 0.3731 0.8853 0.077 Uiso 1 1 calc R U . . .
C43 C -0.3524(7) 0.3891(7) 0.8782(5) 0.083(2) Uani 1 1 d . . . . .
H43 H -0.3644 0.4593 0.8843 0.099 Uiso 1 1 calc R U . . .
C44 C -0.4441(7) 0.3362(8) 0.8701(5) 0.086(3) Uani 1 1 d . . . . .
H44 H -0.5194 0.3695 0.8720 0.103 Uiso 1 1 calc R U . . .
C45 C -0.4270(5) 0.2368(7) 0.8594(4) 0.0672(18) Uani 1 1 d . . . . .
H45 H -0.4908 0.2024 0.8529 0.081 Uiso 1 1 calc R U . . .
C46 C -0.3176(5) 0.1838(5) 0.8576(3) 0.0495(13) Uani 1 1 d . . . . .
C51 C 0.0957(4) -0.0638(5) 0.6046(4) 0.0505(13) Uani 1 1 d . . . . .
C52 C 0.1392(5) -0.0023(7) 0.5192(4) 0.070(2) Uani 1 1 d . . . . .
H52 H 0.1560 0.0736 0.5023 0.084 Uiso 1 1 calc R U . . .
C53 C 0.1581(7) -0.0545(12) 0.4577(5) 0.108(4) Uani 1 1 d . . . . .
H53 H 0.1885 -0.0133 0.3981 0.129 Uiso 1 1 calc R U . . .
C54 C 0.1343(10) -0.1621(13) 0.4811(8) 0.126(5) Uani 1 1 d . . . . .
H54 H 0.1459 -0.1959 0.4381 0.151 Uiso 1 1 calc R U . . .
C55 C 0.0949(7) -0.2199(9) 0.5642(8) 0.101(3) Uani 1 1 d . . . . .
H55 H 0.0802 -0.2960 0.5799 0.121 Uiso 1 1 calc R U . . .
C56 C 0.0730(5) -0.1741(6) 0.6317(5) 0.0637(18) Uani 1 1 d . . . . .
C61 C 0.0800(5) -0.2305(4) 0.7925(4) 0.0549(14) Uani 1 1 d . . . . .
C62 C 0.0467(7) -0.2910(5) 0.8813(6) 0.081(2) Uani 1 1 d . . . . .
H62 H 0.0822 -0.2841 0.9270 0.098 Uiso 1 1 calc R U . . .
C63 C -0.0442(10) -0.3642(7) 0.8998(9) 0.125(5) Uani 1 1 d . . . . .
H63 H -0.0706 -0.4075 0.9598 0.150 Uiso 1 1 calc R U . . .
C64 C -0.0946(9) -0.3743(8) 0.8344(14) 0.152(7) Uani 1 1 d . . . . .
H64 H -0.1552 -0.4239 0.8487 0.182 Uiso 1 1 calc R U . . .
C65 C -0.0577(7) -0.3134(7) 0.7492(10) 0.113(4) Uani 1 1 d . . . . .
H65 H -0.0938 -0.3208 0.7040 0.136 Uiso 1 1 calc R U . . .
C66 C 0.0324(5) -0.2391(5) 0.7241(6) 0.0667(19) Uani 1 1 d . . . . .
C71 C 0.6495(13) 0.3354(13) 0.128(2) 0.316(14) Uani 1 1 d D U . . .
H71A H 0.6847 0.2892 0.0933 0.379 Uiso 1 1 calc R U . . .
H71B H 0.6746 0.3040 0.1873 0.379 Uiso 1 1 calc R U . . .
Cl1 Cl 0.4973(5) 0.3394(5) 0.1359(7) 0.285(4) Uani 1 1 d D U . . .
Cl2 Cl 0.6905(4) 0.4784(5) 0.0708(4) 0.1903(18) Uani 1 1 d D U . . .
C72 C 0.5400(14) 0.1529(11) 0.4455(9) 0.098(4) Uani 0.611(8) 1 d D U P B 1
H72A H 0.5900 0.0886 0.4418 0.118 Uiso 0.611(8) 1 calc R U P B 1
H72B H 0.5154 0.1419 0.5086 0.118 Uiso 0.611(8) 1 calc R U P B 1
Cl3 Cl 0.6123(5) 0.2833(4) 0.3861(4) 0.129(2) Uani 0.611(8) 1 d D U P B 1
Cl4 Cl 0.4172(11) 0.1735(15) 0.3859(13) 0.303(7) Uani 0.611(8) 1 d D U P B 1
C72B C 0.564(2) 0.201(2) 0.4020(18) 0.157(9) Uani 0.389(8) 1 d D U P B 2
H72C H 0.5755 0.2332 0.4457 0.189 Uiso 0.389(8) 1 calc R U P B 2
H72D H 0.6319 0.1512 0.3957 0.189 Uiso 0.389(8) 1 calc R U P B 2
Cl3B Cl 0.5433(15) 0.3073(12) 0.2972(13) 0.246(8) Uani 0.389(8) 1 d D U P B 2
Cl4B Cl 0.4322(6) 0.1257(5) 0.4352(5) 0.092(2) Uani 0.389(8) 1 d D U P B 2

loop_
_atom_site_aniso_label
_atom_site_aniso_U_11
_atom_site_aniso_U_22
_atom_site_aniso_U_33
_atom_site_aniso_U_23
_atom_site_aniso_U_13
_atom_site_aniso_U_12
Rh1 0.0365(2) 0.0415(2) 0.02880(18) -0.01033(14) -0.01249(13) -0.00429(14)
C22 0.069(9) 0.074(7) 0.061(8) -0.030(6) -0.043(6) 0.010(6)
C23 0.065(6) 0.074(6) 0.055(6) -0.029(5) -0.035(5) 0.000(5)
C24 0.075(6) 0.065(7) 0.038(6) -0.017(5) -0.026(5) 0.000(5)
C25 0.112(9) 0.082(7) 0.074(7) -0.049(6) -0.058(6) 0.030(6)
C22B 0.102(16) 0.094(14) 0.062(16) -0.021(10) -0.058(12) -0.006(12)
C23B 0.063(10) 0.087(12) 0.035(8) 0.003(7) -0.014(7) -0.022(9)
C24B 0.045(8) 0.094(13) 0.047(9) -0.011(9) -0.022(6) -0.028(9)
C25B 0.060(10) 0.101(13) 0.045(9) -0.009(8) -0.012(7) -0.015(9)
P1 0.0343(6) 0.0384(6) 0.0274(5) -0.0099(4) -0.0058(4) -0.0066(5)
P2 0.0309(5) 0.0324(6) 0.0310(5) -0.0065(4) -0.0094(4) -0.0034(4)
O1 0.0330(16) 0.0400(17) 0.0369(16) -0.0059(14) -0.0058(13) -0.0057(13)
O2 0.0322(16) 0.0433(18) 0.0442(18) -0.0161(15) -0.0032(13) -0.0042(13)
O3 0.0305(15) 0.0473(18) 0.0259(14) -0.0117(13) -0.0048(11) -0.0075(13)
O4 0.0419(18) 0.059(2) 0.0345(17) -0.0224(16) -0.0038(14) -0.0044(16)
O5 0.0318(15) 0.0453(18) 0.0341(16) -0.0160(14) -0.0111(12) 0.0017(13)
O6 0.0451(19) 0.0336(17) 0.050(2) -0.0088(15) -0.0142(15) 0.0005(14)
C1 0.040(2) 0.032(2) 0.043(2) -0.0069(19) -0.009(2) -0.0061(18)
C2 0.051(3) 0.047(3) 0.053(3) -0.021(2) -0.005(2) -0.003(2)
C3 0.074(4) 0.048(3) 0.066(4) -0.031(3) -0.018(3) -0.001(3)
C4 0.062(3) 0.045(3) 0.059(3) -0.020(3) -0.016(3) -0.014(3)
C5 0.033(2) 0.068(4) 0.042(3) -0.009(2) -0.010(2) -0.018(2)
C6 0.032(2) 0.077(4) 0.043(3) -0.018(3) -0.011(2) 0.003(2)
C7 0.033(2) 0.054(3) 0.039(2) -0.011(2) -0.0075(19) 0.004(2)
C8 0.029(2) 0.052(3) 0.034(2) -0.013(2) -0.0051(17) -0.0069(19)
C9 0.026(2) 0.038(2) 0.037(2) -0.0088(18) -0.0054(17) -0.0099(17)
C10 0.039(3) 0.051(3) 0.043(3) -0.009(2) -0.012(2) -0.021(2)
C11 0.036(2) 0.043(3) 0.041(2) -0.008(2) -0.0058(19) -0.0143(19)
C12 0.031(2) 0.039(2) 0.038(2) -0.0097(19) -0.0044(17) -0.0107(18)
C13 0.040(3) 0.046(3) 0.052(3) -0.010(2) -0.015(2) -0.007(2)
C14 0.059(3) 0.060(3) 0.047(3) -0.008(3) -0.022(3) -0.009(3)
C15 0.058(3) 0.061(4) 0.046(3) -0.004(3) -0.010(3) -0.019(3)
C16 0.055(3) 0.043(3) 0.050(3) -0.006(2) -0.010(2) -0.017(2)
C17 0.051(3) 0.039(3) 0.054(3) -0.009(2) -0.011(2) -0.002(2)
C18 0.044(3) 0.033(2) 0.038(2) -0.0085(18) -0.0111(19) -0.0088(19)
C19 0.045(3) 0.042(3) 0.044(3) -0.010(2) -0.014(2) -0.012(2)
C20 0.029(2) 0.045(2) 0.033(2) -0.0112(19) -0.0050(17) -0.0085(18)
C21 0.033(2) 0.055(3) 0.034(2) -0.014(2) -0.0035(18) -0.014(2)
C31 0.030(2) 0.048(3) 0.028(2) -0.0068(18) -0.0073(16) -0.0089(18)
C32 0.032(2) 0.053(3) 0.050(3) -0.011(2) -0.010(2) -0.006(2)
C33 0.052(3) 0.053(3) 0.069(4) -0.007(3) -0.020(3) -0.012(3)
C34 0.049(3) 0.078(4) 0.051(3) 0.000(3) -0.004(3) -0.026(3)
C35 0.041(3) 0.090(5) 0.035(3) -0.016(3) 0.005(2) -0.015(3)
C36 0.035(2) 0.066(3) 0.028(2) -0.013(2) -0.0043(18) -0.007(2)
C41 0.049(3) 0.062(3) 0.037(3) -0.022(2) 0.000(2) 0.001(2)
C42 0.070(4) 0.074(4) 0.055(3) -0.037(3) 0.006(3) -0.002(3)
C43 0.086(5) 0.092(6) 0.079(5) -0.052(4) 0.004(4) 0.020(4)
C44 0.063(4) 0.125(7) 0.068(4) -0.047(5) -0.002(3) 0.031(5)
C45 0.046(3) 0.106(6) 0.051(3) -0.037(4) 0.002(3) 0.006(3)
C46 0.041(3) 0.074(4) 0.034(2) -0.022(2) -0.003(2) 0.001(2)
C51 0.036(3) 0.081(4) 0.048(3) -0.039(3) -0.017(2) 0.014(3)
C52 0.045(3) 0.123(6) 0.047(3) -0.038(4) -0.019(3) 0.029(3)
C53 0.071(5) 0.211(12) 0.058(4) -0.076(7) -0.029(4) 0.064(7)
C54 0.112(8) 0.211(14) 0.119(9) -0.135(10) -0.064(7) 0.083(9)
C55 0.082(5) 0.132(8) 0.149(9) -0.114(8) -0.062(6) 0.046(5)
C56 0.047(3) 0.079(4) 0.094(5) -0.062(4) -0.030(3) 0.018(3)
C61 0.051(3) 0.027(2) 0.077(4) -0.013(2) 0.004(3) -0.003(2)
C62 0.080(5) 0.036(3) 0.093(5) 0.005(3) 0.009(4) 0.009(3)
C63 0.101(8) 0.035(4) 0.178(12) 0.007(5) 0.046(7) -0.010(4)
C64 0.068(6) 0.047(5) 0.33(2) -0.074(9) 0.029(9) -0.018(4)
C65 0.064(5) 0.064(5) 0.242(14) -0.092(7) -0.010(6) -0.006(4)
C66 0.047(3) 0.055(3) 0.120(6) -0.057(4) -0.016(4) 0.004(3)
C71 0.183(13) 0.204(13) 0.51(3) -0.062(15) -0.075(14) -0.008(10)
Cl1 0.193(5) 0.191(5) 0.504(13) -0.164(7) -0.065(6) 0.012(4)
Cl2 0.165(4) 0.209(4) 0.237(5) -0.131(4) -0.039(3) 0.025(3)
C72 0.163(11) 0.067(7) 0.068(7) -0.038(6) 0.029(7) -0.040(7)
Cl3 0.119(4) 0.091(3) 0.147(5) -0.022(3) 0.023(3) -0.014(2)
Cl4 0.246(11) 0.356(16) 0.380(17) -0.226(14) -0.039(10) 0.013(10)
C72B 0.137(13) 0.135(15) 0.227(18) -0.108(12) 0.018(12) -0.027(11)
Cl3B 0.237(15) 0.185(11) 0.297(16) -0.058(10) -0.028(12) -0.070(10)
Cl4B 0.094(4) 0.089(4) 0.106(4) -0.069(3) 0.019(3) 0.013(3)

loop_
_atom_type_symbol
_atom_type_description
_atom_type_scat_dispersion_real
_atom_type_scat_dispersion_imag
_atom_type_scat_source
C C 0.0033 0.0016 'International Tables Vol C Tables 4.2.6.8 and 6.1.1.4'
H H 0.0000 0.0000 'International Tables Vol C Tables 4.2.6.8 and 6.1.1.4'
O O 0.0106 0.0060 'International Tables Vol C Tables 4.2.6.8 and 6.1.1.4'
P P 0.1023 0.0942 'International Tables Vol C Tables 4.2.6.8 and 6.1.1.4'
Cl Cl 0.1484 0.1585 'International Tables Vol C Tables 4.2.6.8 and 6.1.1.4'
Rh Rh -1.1178 0.9187 'International Tables Vol C Tables 4.2.6.8 and 6.1.1.4'

loop_
_geom_angle_atom_site_label_1
_geom_angle_atom_site_label_2
_geom_angle_atom_site_label_3
_geom_angle
C23B Rh1 P2 130.6(6)
P2 Rh1 C23 123.0(4)
C23B Rh1 C24B 37.1(7)
P2 Rh1 C24B 95.9(7)
P2 Rh1 C22 90.7(3)
C23 Rh1 C22 37.9(5)
C23B Rh1 P1 127.2(6)
P2 Rh1 P1 102.05(4)
C23 Rh1 P1 131.7(3)
C24B Rh1 P1 159.2(7)
C22 Rh1 P1 167.0(4)
P2 Rh1 C24 158.3(4)
C23 Rh1 C24 36.7(5)
C22 Rh1 C24 67.7(5)
P1 Rh1 C24 99.7(4)
C23B Rh1 C22B 37.4(7)
P2 Rh1 C22B 158.8(9)
C24B Rh1 C22B 66.4(8)
P1 Rh1 C22B 93.7(6)
C23 C22 Rh1 70.8(7)
C24 C23 C22 122.1(13)
C24 C23 Rh1 73.2(7)
C22 C23 Rh1 71.3(7)
C23 C24 C25 125.5(13)
C23 C24 Rh1 70.1(7)
C25 C24 Rh1 130.0(9)
C23B C22B Rh1 67.3(14)
C24B C23B C22B 121(2)
C24B C23B Rh1 73.1(14)
C22B C23B Rh1 75.3(15)
C23B C24B C25B 125(2)
C23B C24B Rh1 69.7(13)
C25B C24B Rh1 125.3(17)
O1 P1 O3 92.55(17)
O1 P1 O4 103.38(19)
O3 P1 O4 100.05(17)
O1 P1 Rh1 117.79(13)
O3 P1 Rh1 124.61(13)
O4 P1 Rh1 114.41(14)
O2 P2 O5 98.65(17)
O2 P2 O6 94.24(18)
O5 P2 O6 98.94(18)
O2 P2 Rh1 117.74(13)
O5 P2 Rh1 122.00(13)
O6 P2 Rh1 119.78(14)
C1 O1 P1 116.9(3)
C8 O2 P2 124.9(3)
C31 O3 P1 117.8(3)
C41 O4 P1 125.3(3)
C51 O5 P2 119.3(3)
C61 O6 P2 119.0(3)
C2 C1 C18 121.6(5)
C2 C1 O1 118.5(4)
C18 C1 O1 119.7(4)
C1 C2 C3 119.4(5)
C4 C3 C2 120.0(5)
C3 C4 C19 120.6(5)
C6 C5 C21 120.1(5)
C5 C6 C7 121.0(5)
C8 C7 C6 118.9(5)
C7 C8 C20 121.5(4)
C7 C8 O2 115.6(5)
C20 C8 O2 122.7(4)
C18 C9 C20 106.2(4)
C18 C9 C12 109.0(4)
C20 C9 C12 105.6(3)
C19 C10 C21 107.4(4)
C19 C10 C11 108.3(4)
C21 C10 C11 105.6(4)
C16 C11 C10 118.3(5)
C16 C11 C12 102.8(4)
C10 C11 C12 109.5(4)
C13 C12 C9 118.2(4)
C13 C12 C11 102.7(4)
C9 C12 C11 108.4(4)
C12 C13 C17 105.5(4)
C12 C13 C14 105.8(4)
C17 C13 C14 99.9(4)
C13 C14 C15 103.7(4)
C14 C15 C16 102.7(4)
C11 C16 C17 105.2(4)
C11 C16 C15 105.8(5)
C17 C16 C15 99.2(5)
C13 C17 C16 94.1(4)
C1 C18 C19 117.9(5)
C1 C18 C9 128.4(4)
C19 C18 C9 113.5(4)
C4 C19 C18 120.4(5)
C4 C19 C10 126.7(5)
C18 C19 C10 112.9(4)
C8 C20 C21 118.3(4)
C8 C20 C9 128.8(4)
C21 C20 C9 112.8(4)
C5 C21 C20 120.2(5)
C5 C21 C10 126.3(4)
C20 C21 C10 113.5(4)
C32 C31 C36 122.8(4)
C32 C31 O3 118.1(4)
C36 C31 O3 119.0(5)
C31 C32 C33 118.2(5)
C34 C33 C32 120.5(6)
C35 C34 C33 119.5(5)
C34 C35 C36 122.2(5)
C31 C36 C35 116.9(5)
C31 C36 C46 122.1(5)
C35 C36 C46 121.0(5)
C46 C41 O4 121.4(5)
C46 C41 C42 121.4(6)
O4 C41 C42 116.7(5)
C43 C42 C41 119.4(7)
C44 C43 C42 119.6(7)
C45 C44 C43 120.4(7)
C44 C45 C46 121.7(7)
C41 C46 C45 117.4(6)
C41 C46 C36 121.5(5)
C45 C46 C36 121.1(6)
C52 C51 C56 122.6(6)
C52 C51 O5 118.6(6)
C56 C51 O5 118.7(5)
C51 C52 C53 117.9(9)
C54 C53 C52 121.4(10)
C55 C54 C53 119.3(8)
C54 C55 C56 123.4(10)
C51 C56 C55 115.3(8)
C51 C56 C66 121.4(5)
C55 C56 C66 123.2(8)
C66 C61 C62 124.2(7)
C66 C61 O6 118.7(6)
C62 C61 O6 116.9(6)
C61 C62 C63 115.5(10)
C64 C63 C62 122.2(11)
C65 C64 C63 119.3(9)
C64 C65 C66 122.8(11)
C61 C66 C65 116.0(9)
C61 C66 C56 121.4(5)
C65 C66 C56 122.6(8)
Cl1 C71 Cl2 105.6(9)
Cl4 C72 Cl3 101.7(9)
Cl3B C72B Cl4B 103.6(12)

loop_
_geom_bond_atom_site_label_1
_geom_bond_atom_site_label_2
_geom_bond_distance
Rh1 C23B 2.13(2)
Rh1 P2 2.1562(12)
Rh1 C23 2.164(9)
Rh1 C24B 2.17(2)
Rh1 C22 2.170(14)
Rh1 P1 2.1787(13)
Rh1 C24 2.203(13)
Rh1 C22B 2.23(3)
C22 C23 1.407(18)
C23 C24 1.38(2)
C24 C25 1.440(17)
C22B C23B 1.40(2)
C23B C24B 1.37(3)
C24B C25B 1.42(2)
P1 O1 1.617(3)
P1 O3 1.620(3)
P1 O4 1.627(3)
P2 O2 1.613(3)
P2 O5 1.619(3)
P2 O6 1.649(3)
O1 C1 1.411(5)
O2 C8 1.393(6)
O3 C31 1.405(5)
O4 C41 1.393(7)
O5 C51 1.411(6)
O6 C61 1.403(6)
C1 C2 1.379(7)
C1 C18 1.380(7)
C2 C3 1.393(8)
C3 C4 1.364(9)
C4 C19 1.381(8)
C5 C6 1.365(9)
C5 C21 1.388(7)
C6 C7 1.388(8)
C7 C8 1.384(6)
C8 C20 1.388(7)
C9 C18 1.504(7)
C9 C20 1.516(6)
C9 C12 1.566(6)
C10 C19 1.498(8)
C10 C21 1.498(8)
C10 C11 1.560(7)
C11 C16 1.548(7)
C11 C12 1.577(6)
C12 C13 1.531(7)
C13 C17 1.537(8)
C13 C14 1.546(8)
C14 C15 1.549(8)
C15 C16 1.553(8)
C16 C17 1.547(8)
C18 C19 1.409(6)
C20 C21 1.406(6)
C31 C32 1.376(7)
C31 C36 1.378(7)
C32 C33 1.388(7)
C33 C34 1.381(10)
C34 C35 1.358(10)
C35 C36 1.390(8)
C36 C46 1.467(8)
C41 C46 1.385(8)
C41 C42 1.394(8)
C42 C43 1.386(10)
C43 C44 1.384(12)
C44 C45 1.361(11)
C45 C46 1.401(8)
C51 C52 1.368(9)
C51 C56 1.371(9)
C52 C53 1.394(11)
C53 C54 1.349(17)
C54 C55 1.316(17)
C55 C56 1.423(10)
C56 C66 1.457(11)
C61 C66 1.376(10)
C61 C62 1.383(9)
C62 C63 1.421(13)
C63 C64 1.36(2)
C64 C65 1.34(2)
C65 C66 1.410(10)
C71 Cl1 1.773(14)
C71 Cl2 1.811(13)
C72 Cl4 1.814(14)
C72 Cl3 1.822(11)
C72B Cl3B 1.791(16)
C72B Cl4B 1.814(16)
